data_7154017
loop_
_publ_author_name
'Katoono, Ryo'
'Kusaka, Keiichi'
'Kawai, Shunsuke'
'Tanaka, Yuki'
'Hanada, Keisuke'
'Nehira, Tatsuo'
'Fujiwara, Kenshu'
'Suzuki, Takanori'

_publ_section_title
;
 Chiroptical molecular propellers based on hexakis(phenylethynyl)benzene
 through the complexation-induced intramolecular transmission of local
 point chirality.
;
_journal_issue 47
_journal_name_full 'Organic &amp; biomolecular chemistry'
_journal_page_first 9532
_journal_page_last 9538
_journal_paper_doi 10.1039/c4ob01601g
_journal_volume 12
_journal_year 2014
_chemical_formula_moiety 'C51 H49 Cl3 N2 O2'
_chemical_formula_sum 'C51 H49 Cl3 N2 O2'
_chemical_formula_weight 828.32
_space_group_IT_number 14
_symmetry_cell_setting monoclinic
_symmetry_Int_Tables_number 14
_symmetry_space_group_name_Hall '-P 2ybc'
_symmetry_space_group_name_H-M 'P 1 21/c 1'
_atom_sites_solution_hydrogens geom
_atom_sites_solution_primary direct
_atom_sites_solution_secondary difmap
_cell_angle_alpha 90.0000
_cell_angle_beta 94.651(3)
_cell_angle_gamma 90.0000
_cell_formula_units_Z 4
_cell_length_a 11.1583(18)
_cell_length_b 28.871(5)
_cell_length_c 14.242(3)
_cell_measurement_reflns_used 8683
_cell_measurement_temperature 153
_cell_measurement_theta_max 27.52
_cell_measurement_theta_min 3.08
_cell_volume 4573.0(14)
_computing_cell_refinement CrystalClear
_computing_data_collection 'CrystalClear (Rigaku Inc., 2008)'
_computing_data_reduction CrystalClear
_computing_molecular_graphics 'CrystalStructure 4.0'
_computing_publication_material 'CrystalStructure 4.0 (Rigaku, 2010)'
_computing_structure_refinement 'SHELXL97 (Sheldrick, 2008)'
_computing_structure_solution 'SAPI91 (Fan Hai-Fu, 1991)'
_diffrn_ambient_temperature 153
_diffrn_detector_area_resol_mean 7.314
_diffrn_measured_fraction_theta_full 0.955
_diffrn_measured_fraction_theta_max 0.955
_diffrn_measurement_device_type 'Rigaku Mercury70'
_diffrn_measurement_method \w
_diffrn_radiation_type 'Mo K\a'
_diffrn_radiation_wavelength 0.71075
_diffrn_reflns_av_R_equivalents 0.0503
_diffrn_reflns_limit_h_max 10
_diffrn_reflns_limit_h_min -13
_diffrn_reflns_limit_k_max 35
_diffrn_reflns_limit_k_min -32
_diffrn_reflns_limit_l_max 17
_diffrn_reflns_limit_l_min -12
_diffrn_reflns_number 27807
_diffrn_reflns_theta_full 26.00
_diffrn_reflns_theta_max 26.00
_diffrn_standards_number 0
_exptl_absorpt_coefficient_mu 0.241
_exptl_absorpt_correction_T_max 0.988
_exptl_absorpt_correction_T_min 0.728
_exptl_absorpt_correction_type multi-scan
_exptl_absorpt_process_details 'REQAB (Rigaku, 1998)'
_exptl_crystal_colour colorless
_exptl_crystal_density_diffrn 1.203
_exptl_crystal_density_method 'not measured'
_exptl_crystal_description platelet
_exptl_crystal_F_000 1744.00
_exptl_crystal_size_max 0.500
_exptl_crystal_size_mid 0.200
_exptl_crystal_size_min 0.050
_refine_diff_density_max 0.940
_refine_diff_density_min -0.970
_refine_ls_extinction_method none
_refine_ls_goodness_of_fit_ref 1.341
_refine_ls_hydrogen_treatment constr
_refine_ls_number_parameters 521
_refine_ls_number_reflns 8589
_refine_ls_number_restraints 0
_refine_ls_R_factor_gt 0.1139
_refine_ls_shift/su_max 0.002
_refine_ls_structure_factor_coef Fsqd
_refine_ls_weighting_details 'w = 1/[\s^2^(Fo^2^)+(0.2000P)^2^+0.0000P] where P=(Fo^2^+2Fc^2^)/3'
_refine_ls_weighting_scheme calc
_refine_ls_wR_factor_ref 0.3462
_reflns_number_gt 6235
_reflns_number_total 8591
_reflns_threshold_expression F^2^>2.0\s(F^2^)
_cod_data_source_file c4ob01601g2.cif
_cod_data_source_block 120207r
_cod_depositor_comments 'Adding full bibliography for 7154017--7154018.cif.'
_cod_original_cell_volume 4573.1(13)
_cod_database_code 7154017

loop_
_symmetry_equiv_pos_site_id
_symmetry_equiv_pos_as_xyz
1 +X,+Y,+Z
2 -X,1/2+Y,1/2-Z
3 -X,-Y,-Z
4 +X,1/2-Y,1/2+Z

loop_
_atom_site_label
_atom_site_type_symbol
_atom_site_fract_x
_atom_site_fract_y
_atom_site_fract_z
_atom_site_U_iso_or_equiv
_atom_site_adp_type
_atom_site_occupancy
_atom_site_symmetry_multiplicity
_atom_site_calc_flag
_atom_site_refinement_flags
Cl1 Cl 0.9679(8) 0.7749(3) 0.1221(10) 0.532(7) Uani 1.0 4 d .
Cl2 Cl 1.2053(8) 0.7767(4) 0.1590(10) 0.544(7) Uani 1.0 4 d .
Cl3 Cl 1.1228(13) 0.7045(5) 0.0920(10) 0.360(6) Uiso 0.5000 4 d .
Cl4 Cl 1.0529(16) 0.7035(6) 0.1994(11) 0.428(8) Uiso 0.5000 4 d .
O1 O 0.33167(19) 0.46802(6) -0.38570(15) 0.0423(6) Uani 1.0 4 d .
O2 O 0.49299(19) 0.46328(6) 0.10684(13) 0.0381(6) Uani 1.0 4 d .
N1 N 0.2768(2) 0.39257(7) -0.40069(14) 0.0271(6) Uani 1.0 4 d .
N2 N 0.5460(2) 0.38762(7) 0.12300(14) 0.0268(6) Uani 1.0 4 d .
C1 C 0.3587(3) 0.13017(8) -0.17962(17) 0.0268(6) Uani 1.0 4 d .
C2 C 0.3113(3) 0.08900(8) -0.21830(18) 0.0299(6) Uani 1.0 4 d .
C3 C 0.3540(3) 0.04658(9) -0.18514(19) 0.0349(7) Uani 1.0 4 d .
C4 C 0.4441(3) 0.04441(9) -0.11287(19) 0.0351(7) Uani 1.0 4 d .
C5 C 0.4923(3) 0.08491(9) -0.07311(19) 0.0330(7) Uani 1.0 4 d .
C6 C 0.4518(3) 0.12817(8) -0.10574(17) 0.0276(6) Uani 1.0 4 d .
C7 C 0.3181(3) 0.17420(9) -0.21528(18) 0.0313(7) Uani 1.0 4 d .
C8 C 0.2927(3) 0.21178(9) -0.24719(18) 0.0329(7) Uani 1.0 4 d .
C9 C 0.2781(3) 0.25765(9) -0.28554(18) 0.0296(6) Uani 1.0 4 d .
C10 C 0.2846(3) 0.29657(9) -0.22693(18) 0.0295(6) Uani 1.0 4 d .
C11 C 0.2817(3) 0.34054(8) -0.26475(18) 0.0286(6) Uani 1.0 4 d .
C12 C 0.2743(3) 0.34701(8) -0.36150(17) 0.0248(6) Uani 1.0 4 d .
C13 C 0.2634(3) 0.30880(9) -0.42097(18) 0.0291(6) Uani 1.0 4 d .
C14 C 0.2643(3) 0.26424(9) -0.38314(18) 0.0325(7) Uani 1.0 4 d .
C15 C 0.3525(3) 0.42745(9) -0.36564(18) 0.0298(6) Uani 1.0 4 d .
C16 C 0.4651(3) 0.41483(8) -0.30600(17) 0.0285(6) Uani 1.0 4 d .
C17 C 0.5346(3) 0.37628(9) -0.32357(18) 0.0320(7) Uani 1.0 4 d .
C18 C 0.6422(3) 0.36839(10) -0.26970(19) 0.0352(7) Uani 1.0 4 d .
C19 C 0.6783(3) 0.39855(10) -0.19677(19) 0.0365(7) Uani 1.0 4 d .
C20 C 0.6100(3) 0.43710(10) -0.17986(19) 0.0384(8) Uani 1.0 4 d .
C21 C 0.5042(3) 0.44534(9) -0.23471(18) 0.0315(7) Uani 1.0 4 d .
C22 C 0.1802(3) 0.40477(9) -0.47352(17) 0.0291(6) Uani 1.0 4 d .
C23 C 0.0559(3) 0.40533(9) -0.43644(17) 0.0289(6) Uani 1.0 4 d .
C24 C 0.0430(3) 0.44226(11) -0.3618(2) 0.0420(8) Uani 1.0 4 d .
C25 C -0.0841(3) 0.44263(13) -0.3289(3) 0.0522(9) Uani 1.0 4 d .
C26 C -0.1784(3) 0.44949(12) -0.4104(3) 0.0493(9) Uani 1.0 4 d .
C27 C -0.1666(3) 0.41304(14) -0.4863(3) 0.0552(10) Uani 1.0 4 d .
C28 C -0.0398(3) 0.41221(12) -0.5183(2) 0.0447(8) Uani 1.0 4 d .
C29 C 0.4991(3) 0.17042(9) -0.06592(18) 0.0306(7) Uani 1.0 4 d .
C30 C 0.5275(3) 0.20755(9) -0.03318(19) 0.0321(7) Uani 1.0 4 d .
C31 C 0.5454(3) 0.25288(9) 0.00665(18) 0.0292(6) Uani 1.0 4 d .
C32 C 0.5414(3) 0.29184(9) -0.05191(18) 0.0291(6) Uani 1.0 4 d .
C33 C 0.5445(3) 0.33598(9) -0.01351(18) 0.0292(6) Uani 1.0 4 d .
C34 C 0.5492(3) 0.34227(8) 0.08306(17) 0.0262(6) Uani 1.0 4 d .
C35 C 0.5573(3) 0.30369(9) 0.14233(17) 0.0303(6) Uani 1.0 4 d .
C36 C 0.5561(3) 0.25960(9) 0.10379(19) 0.0324(7) Uani 1.0 4 d .
C37 C 0.4717(3) 0.42256(9) 0.08727(17) 0.0284(6) Uani 1.0 4 d .
C38 C 0.3602(3) 0.41038(8) 0.02676(17) 0.0283(6) Uani 1.0 4 d .
C39 C 0.2897(3) 0.37191(9) 0.04268(19) 0.0321(7) Uani 1.0 4 d .
C40 C 0.1823(3) 0.36489(10) -0.01109(19) 0.0373(7) Uani 1.0 4 d .
C41 C 0.1461(3) 0.39597(11) -0.08205(19) 0.0383(7) Uani 1.0 4 d .
C42 C 0.2149(3) 0.43422(10) -0.0976(2) 0.0416(8) Uani 1.0 4 d .
C43 C 0.3215(3) 0.44176(9) -0.04317(18) 0.0337(7) Uani 1.0 4 d .
C44 C 0.6426(3) 0.39971(9) 0.19587(18) 0.0302(6) Uani 1.0 4 d .
C45 C 0.7676(3) 0.40015(10) 0.15982(17) 0.0319(7) Uani 1.0 4 d .
C46 C 0.7764(3) 0.43278(12) 0.0775(2) 0.0427(8) Uani 1.0 4 d .
C47 C 0.9030(3) 0.43443(13) 0.0455(3) 0.0522(9) Uani 1.0 4 d .
C48 C 0.9947(4) 0.44745(14) 0.1267(3) 0.0562(10) Uani 1.0 4 d .
C49 C 0.9880(4) 0.41504(16) 0.2094(3) 0.0638(11) Uani 1.0 4 d .
C50 C 0.8603(3) 0.41353(14) 0.2404(3) 0.0529(10) Uani 1.0 4 d .
C51 C 1.101(3) 0.7631(9) 0.0746(17) 0.208(9) Uiso 0.5000 4 d .
C52 C 1.079(4) 0.7634(10) 0.200(2) 0.244(12) Uiso 0.5000 4 d .
H2 H 0.2492 0.0901 -0.2679 0.0359 Uiso 1.0 4 calc R
H3 H 0.3211 0.0188 -0.2122 0.0418 Uiso 1.0 4 calc R
H4 H 0.4732 0.0152 -0.0904 0.0421 Uiso 1.0 4 calc R
H5 H 0.5537 0.0831 -0.0230 0.0396 Uiso 1.0 4 calc R
H10 H 0.2910 0.2927 -0.1605 0.0354 Uiso 1.0 4 calc R
H11 H 0.2849 0.3667 -0.2241 0.0343 Uiso 1.0 4 calc R
H13 H 0.2553 0.3130 -0.4873 0.0349 Uiso 1.0 4 calc R
H14 H 0.2556 0.2382 -0.4239 0.0391 Uiso 1.0 4 calc R
H17 H 0.5086 0.3553 -0.3725 0.0384 Uiso 1.0 4 calc R
H18 H 0.6908 0.3425 -0.2827 0.0422 Uiso 1.0 4 calc R
H19 H 0.7502 0.3926 -0.1584 0.0438 Uiso 1.0 4 calc R
H20 H 0.6357 0.4579 -0.1306 0.0461 Uiso 1.0 4 calc R
H21 H 0.4578 0.4721 -0.2235 0.0379 Uiso 1.0 4 calc R
H22A H 0.1804 0.3822 -0.5258 0.0349 Uiso 1.0 4 calc R
H22B H 0.1972 0.4357 -0.4992 0.0349 Uiso 1.0 4 calc R
H23 H 0.0421 0.3745 -0.4074 0.0347 Uiso 1.0 4 calc R
H24A H 0.0611 0.4730 -0.3880 0.0503 Uiso 1.0 4 calc R
H24B H 0.1017 0.4363 -0.3073 0.0503 Uiso 1.0 4 calc R
H25A H -0.0991 0.4129 -0.2971 0.0627 Uiso 1.0 4 calc R
H25B H -0.0906 0.4679 -0.2825 0.0627 Uiso 1.0 4 calc R
H26A H -0.1693 0.4807 -0.4377 0.0592 Uiso 1.0 4 calc R
H26B H -0.2595 0.4476 -0.3871 0.0592 Uiso 1.0 4 calc R
H27A H -0.1863 0.3822 -0.4613 0.0663 Uiso 1.0 4 calc R
H27B H -0.2247 0.4198 -0.5408 0.0663 Uiso 1.0 4 calc R
H28A H -0.0243 0.4417 -0.5505 0.0537 Uiso 1.0 4 calc R
H28B H -0.0336 0.3868 -0.5644 0.0537 Uiso 1.0 4 calc R
H32 H 0.5366 0.2880 -0.1184 0.0349 Uiso 1.0 4 calc R
H33 H 0.5435 0.3622 -0.0539 0.0350 Uiso 1.0 4 calc R
H35 H 0.5635 0.3076 0.2088 0.0364 Uiso 1.0 4 calc R
H36 H 0.5628 0.2335 0.1444 0.0389 Uiso 1.0 4 calc R
H39 H 0.3153 0.3504 0.0906 0.0385 Uiso 1.0 4 calc R
H40 H 0.1335 0.3389 0.0006 0.0447 Uiso 1.0 4 calc R
H41 H 0.0734 0.3908 -0.1201 0.0460 Uiso 1.0 4 calc R
H42 H 0.1891 0.4556 -0.1458 0.0499 Uiso 1.0 4 calc R
H43 H 0.3684 0.4685 -0.0537 0.0405 Uiso 1.0 4 calc R
H44A H 0.6418 0.3771 0.2482 0.0363 Uiso 1.0 4 calc R
H44B H 0.6257 0.4307 0.2215 0.0363 Uiso 1.0 4 calc R
H45 H 0.7864 0.3681 0.1387 0.0382 Uiso 1.0 4 calc R
H46A H 0.7524 0.4643 0.0961 0.0513 Uiso 1.0 4 calc R
H46B H 0.7199 0.4226 0.0244 0.0513 Uiso 1.0 4 calc R
H47A H 0.9238 0.4038 0.0203 0.0626 Uiso 1.0 4 calc R
H47B H 0.9061 0.4574 -0.0058 0.0626 Uiso 1.0 4 calc R
H48A H 0.9794 0.4795 0.1470 0.0675 Uiso 1.0 4 calc R
H48B H 1.0766 0.4463 0.1047 0.0675 Uiso 1.0 4 calc R
H49A H 1.0440 0.4257 0.2624 0.0766 Uiso 1.0 4 calc R
H49B H 1.0127 0.3835 0.1914 0.0766 Uiso 1.0 4 calc R
H50A H 0.8395 0.4443 0.2649 0.0635 Uiso 1.0 4 calc R
H50B H 0.8570 0.3908 0.2922 0.0635 Uiso 1.0 4 calc R
H51 H 1.1110 0.7755 0.0102 0.2494 Uiso 0.5000 4 calc R
H52 H 1.0691 0.7780 0.2622 0.2934 Uiso 0.5000 4 calc R

loop_
_atom_site_aniso_label
_atom_site_aniso_U_11
_atom_site_aniso_U_22
_atom_site_aniso_U_33
_atom_site_aniso_U_12
_atom_site_aniso_U_13
_atom_site_aniso_U_23
Cl1 0.228(7) 0.543(12) 0.820(19) 0.071(7) 0.009(9) 0.191(12)
Cl2 0.212(7) 0.588(14) 0.825(18) -0.039(7) 0.001(10) -0.229(12)
O1 0.0404(14) 0.0265(11) 0.0586(13) -0.0008(9) -0.0035(10) 0.0065(9)
O2 0.0422(14) 0.0277(10) 0.0440(12) -0.0043(9) 0.0019(9) -0.0067(8)
N1 0.0217(13) 0.0270(12) 0.0323(12) -0.0006(9) 0.0005(9) 0.0052(9)
N2 0.0262(14) 0.0283(12) 0.0258(11) -0.0029(9) 0.0008(9) -0.0050(8)
C1 0.0276(16) 0.0266(13) 0.0274(13) 0.0024(10) 0.0104(11) 0.0023(9)
C2 0.0315(17) 0.0288(14) 0.0302(14) -0.0009(11) 0.0071(11) 0.0004(10)
C3 0.045(2) 0.0225(13) 0.0383(15) -0.0019(12) 0.0129(13) -0.0036(10)
C4 0.0435(19) 0.0245(13) 0.0386(15) 0.0087(12) 0.0111(13) 0.0034(10)
C5 0.0361(18) 0.0311(14) 0.0323(14) 0.0045(12) 0.0057(12) 0.0016(11)
C6 0.0266(16) 0.0274(13) 0.0297(13) -0.0006(10) 0.0088(11) -0.0021(10)
C7 0.0322(17) 0.0272(14) 0.0350(15) 0.0006(11) 0.0049(11) -0.0022(10)
C8 0.0369(18) 0.0271(14) 0.0348(15) 0.0023(11) 0.0036(12) 0.0015(11)
C9 0.0252(16) 0.0275(13) 0.0360(15) 0.0029(11) 0.0026(11) 0.0026(10)
C10 0.0277(17) 0.0319(14) 0.0293(13) 0.0033(11) 0.0046(11) 0.0043(10)
C11 0.0268(16) 0.0272(13) 0.0322(14) 0.0020(11) 0.0058(11) -0.0019(10)
C12 0.0167(14) 0.0254(13) 0.0320(14) 0.0021(10) 0.0005(10) 0.0022(9)
C13 0.0270(17) 0.0288(14) 0.0309(14) -0.0020(11) -0.0008(11) 0.0008(10)
C14 0.0365(18) 0.0256(13) 0.0346(15) 0.0010(11) -0.0030(12) -0.0040(10)
C15 0.0279(17) 0.0264(13) 0.0358(15) -0.0004(11) 0.0056(11) 0.0028(10)
C16 0.0263(16) 0.0285(13) 0.0315(14) -0.0042(11) 0.0064(11) 0.0024(10)
C17 0.0296(18) 0.0309(14) 0.0356(15) -0.0028(11) 0.0036(12) -0.0014(11)
C18 0.0276(17) 0.0371(15) 0.0410(16) 0.0014(12) 0.0033(12) 0.0023(11)
C19 0.0307(18) 0.0458(17) 0.0328(15) -0.0056(13) 0.0004(12) 0.0055(12)
C20 0.048(2) 0.0374(16) 0.0296(15) -0.0127(13) 0.0023(13) 0.0007(11)
C21 0.0370(19) 0.0256(13) 0.0324(14) -0.0047(11) 0.0050(12) 0.0014(10)
C22 0.0275(17) 0.0313(13) 0.0280(13) 0.0039(11) -0.0003(11) 0.0057(10)
C23 0.0275(16) 0.0303(13) 0.0287(14) 0.0015(11) 0.0012(11) 0.0049(10)
C24 0.0311(19) 0.0523(19) 0.0428(17) -0.0032(14) 0.0053(13) -0.0136(13)
C25 0.036(3) 0.072(3) 0.050(2) -0.0000(16) 0.0130(15) -0.0183(16)
C26 0.033(2) 0.057(2) 0.060(2) 0.0115(15) 0.0130(15) 0.0010(16)
C27 0.031(2) 0.085(3) 0.049(2) 0.0114(17) -0.0046(15) -0.0057(17)
C28 0.0300(19) 0.069(3) 0.0344(16) 0.0097(15) -0.0025(13) -0.0016(14)
C29 0.0315(17) 0.0282(14) 0.0325(14) 0.0011(11) 0.0052(11) 0.0014(10)
C30 0.0299(17) 0.0285(14) 0.0378(15) 0.0007(11) 0.0024(12) 0.0011(11)
C31 0.0214(16) 0.0308(14) 0.0348(14) -0.0013(11) -0.0004(11) -0.0023(10)
C32 0.0248(16) 0.0301(14) 0.0325(14) -0.0024(11) 0.0033(11) -0.0025(10)
C33 0.0299(17) 0.0283(13) 0.0300(14) -0.0003(11) 0.0066(11) 0.0002(10)
C34 0.0208(15) 0.0267(13) 0.0310(13) -0.0008(10) 0.0009(10) -0.0008(10)
C35 0.0318(17) 0.0302(14) 0.0283(14) -0.0000(11) -0.0013(11) 0.0008(10)
C36 0.0312(17) 0.0289(14) 0.0362(15) 0.0007(11) -0.0030(12) 0.0037(11)
C37 0.0321(17) 0.0268(13) 0.0270(13) -0.0016(11) 0.0064(11) -0.0039(10)
C38 0.0273(16) 0.0297(14) 0.0285(13) 0.0028(11) 0.0057(11) -0.0017(10)
C39 0.0285(17) 0.0319(14) 0.0361(15) 0.0003(11) 0.0042(11) -0.0017(11)
C40 0.0324(18) 0.0378(16) 0.0419(16) -0.0048(12) 0.0047(12) -0.0073(12)
C41 0.0278(18) 0.0487(17) 0.0374(16) 0.0057(13) -0.0041(12) -0.0108(13)
C42 0.050(3) 0.0411(17) 0.0329(16) 0.0114(14) -0.0020(13) -0.0026(12)
C43 0.0389(19) 0.0303(14) 0.0323(15) 0.0042(12) 0.0039(12) -0.0016(11)
C44 0.0253(16) 0.0374(14) 0.0276(13) -0.0055(11) 0.0000(11) -0.0050(10)
C45 0.0264(17) 0.0391(15) 0.0295(14) 0.0009(12) -0.0018(11) -0.0040(11)
C46 0.0290(19) 0.0546(19) 0.0449(18) -0.0019(14) 0.0050(13) 0.0083(14)
C47 0.032(2) 0.075(3) 0.051(2) -0.0079(16) 0.0085(14) 0.0104(16)
C48 0.028(2) 0.075(3) 0.067(3) -0.0117(17) 0.0102(16) -0.0076(18)
C49 0.029(3) 0.105(4) 0.056(3) -0.0066(19) -0.0052(16) -0.002(2)
C50 0.031(2) 0.090(3) 0.0354(17) -0.0078(17) -0.0053(14) -0.0085(16)

loop_
_atom_type_symbol
_atom_type_description
_atom_type_scat_dispersion_real
_atom_type_scat_dispersion_imag
_atom_type_scat_source
C C 0.0033 0.0016
;
International Tables for Crystallography
(1992, Vol. C, Tables 4.2.6.8 and 6.1.1.4)
;
H H 0.0000 0.0000
;
International Tables for Crystallography
(1992, Vol. C, Table 6.1.1.4)
;
N N 0.0061 0.0033
;
International Tables for Crystallography
(1992, Vol. C, Tables 4.2.6.8 and 6.1.1.4)
;
O O 0.0106 0.0060
;
International Tables for Crystallography
(1992, Vol. C, Tables 4.2.6.8 and 6.1.1.4)
;
Cl Cl 0.1484 0.1585
;
International Tables for Crystallography
(1992, Vol. C, Tables 4.2.6.8 and 6.1.1.4)
;

loop_
_geom_angle_atom_site_label_1
_geom_angle_atom_site_label_2
_geom_angle_atom_site_label_3
_geom_angle
_geom_angle_publ_flag
Cl4 Cl1 C51 72.5(10) yes
Cl4 Cl1 C52 44.7(12) yes
C51 Cl1 C52 65.8(16) yes
Cl3 Cl2 C51 44.9(10) yes
Cl3 Cl2 C52 67.9(12) yes
C51 Cl2 C52 67.6(15) yes
Cl2 Cl3 Cl4 81.7(8) yes
Cl2 Cl3 C51 42.5(10) yes
Cl4 Cl3 C51 94.2(13) yes
Cl1 Cl4 Cl3 77.5(8) yes
Cl1 Cl4 C52 40.7(13) yes
Cl3 Cl4 C52 84.3(14) yes
C12 N1 C15 124.1(2) yes
C12 N1 C22 117.2(2) yes
C15 N1 C22 118.0(2) yes
C34 N2 C37 123.9(2) yes
C34 N2 C44 117.2(2) yes
C37 N2 C44 118.0(2) yes
C2 C1 C6 119.3(3) yes
C2 C1 C7 121.2(3) yes
C6 C1 C7 119.5(3) yes
C1 C2 C3 120.7(3) yes
C2 C3 C4 120.3(3) yes
C3 C4 C5 120.0(3) yes
C4 C5 C6 120.9(3) yes
C1 C6 C5 118.8(3) yes
C1 C6 C29 119.0(3) yes
C5 C6 C29 122.2(3) yes
C1 C7 C8 175.0(4) yes
C7 C8 C9 172.9(4) yes
C8 C9 C10 121.0(3) yes
C8 C9 C14 120.2(3) yes
C10 C9 C14 118.7(3) yes
C9 C10 C11 120.6(3) yes
C10 C11 C12 120.7(3) yes
N1 C12 C11 120.7(2) yes
N1 C12 C13 119.7(3) yes
C11 C12 C13 119.6(3) yes
C12 C13 C14 119.9(3) yes
C9 C14 C13 120.4(3) yes
O1 C15 N1 121.0(3) yes
O1 C15 C16 119.9(3) yes
N1 C15 C16 119.1(3) yes
C15 C16 C17 123.0(3) yes
C15 C16 C21 117.3(3) yes
C17 C16 C21 119.5(3) yes
C16 C17 C18 120.1(3) yes
C17 C18 C19 119.6(3) yes
C18 C19 C20 120.3(3) yes
C19 C20 C21 119.9(3) yes
C16 C21 C20 120.5(3) yes
N1 C22 C23 113.1(2) yes
C22 C23 C24 113.0(3) yes
C22 C23 C28 109.7(3) yes
C24 C23 C28 110.0(3) yes
C23 C24 C25 111.2(3) yes
C24 C25 C26 111.7(3) yes
C25 C26 C27 111.0(3) yes
C26 C27 C28 111.1(3) yes
C23 C28 C27 112.5(3) yes
C6 C29 C30 173.5(3) yes
C29 C30 C31 172.8(3) yes
C30 C31 C32 120.1(3) yes
C30 C31 C36 121.2(3) yes
C32 C31 C36 118.4(3) yes
C31 C32 C33 120.4(3) yes
C32 C33 C34 120.7(3) yes
N2 C34 C33 121.0(3) yes
N2 C34 C35 119.5(3) yes
C33 C34 C35 119.4(3) yes
C34 C35 C36 119.7(3) yes
C31 C36 C35 121.2(3) yes
O2 C37 N2 121.2(3) yes
O2 C37 C38 119.5(3) yes
N2 C37 C38 119.2(3) yes
C37 C38 C39 123.3(3) yes
C37 C38 C43 117.1(3) yes
C39 C38 C43 119.4(3) yes
C38 C39 C40 120.2(3) yes
C39 C40 C41 119.8(3) yes
C40 C41 C42 120.3(3) yes
C41 C42 C43 120.2(3) yes
C38 C43 C42 120.2(3) yes
N2 C44 C45 113.6(2) yes
C44 C45 C46 112.6(3) yes
C44 C45 C50 109.3(3) yes
C46 C45 C50 109.9(3) yes
C45 C46 C47 111.9(3) yes
C46 C47 C48 111.2(3) yes
C47 C48 C49 111.4(4) yes
C48 C49 C50 110.5(3) yes
C45 C50 C49 112.4(3) yes
Cl1 C51 Cl2 104.4(15) yes
Cl1 C51 Cl3 104.8(16) yes
Cl1 C51 C52 54.8(17) yes
Cl2 C51 Cl3 92.6(14) yes
Cl2 C51 C52 55.1(16) yes
Cl3 C51 C52 83.8(15) yes
Cl1 C52 Cl2 110.4(19) yes
Cl1 C52 Cl4 94.6(19) yes
Cl1 C52 C51 59.4(15) yes
Cl2 C52 Cl4 113(3) yes
Cl2 C52 C51 57.3(16) yes
Cl4 C52 C51 91.7(17) yes
C1 C2 H2 119.638 no
C3 C2 H2 119.646 no
C2 C3 H3 119.855 no
C4 C3 H3 119.868 no
C3 C4 H4 119.993 no
C5 C4 H4 119.985 no
C4 C5 H5 119.542 no
C6 C5 H5 119.534 no
C9 C10 H10 119.726 no
C11 C10 H10 119.715 no
C10 C11 H11 119.653 no
C12 C11 H11 119.675 no
C12 C13 H13 120.030 no
C14 C13 H13 120.025 no
C9 C14 H14 119.798 no
C13 C14 H14 119.796 no
C16 C17 H17 119.961 no
C18 C17 H17 119.960 no
C17 C18 H18 120.178 no
C19 C18 H18 120.181 no
C18 C19 H19 119.819 no
C20 C19 H19 119.838 no
C19 C20 H20 120.063 no
C21 C20 H20 120.068 no
C16 C21 H21 119.747 no
C20 C21 H21 119.754 no
N1 C22 H22A 108.964 no
N1 C22 H22B 108.965 no
C23 C22 H22A 108.952 no
C23 C22 H22B 108.968 no
H22A C22 H22B 107.767 no
C22 C23 H23 108.017 no
C24 C23 H23 108.022 no
C28 C23 H23 108.021 no
C23 C24 H24A 109.390 no
C23 C24 H24B 109.399 no
C25 C24 H24A 109.371 no
C25 C24 H24B 109.397 no
H24A C24 H24B 108.000 no
C24 C25 H25A 109.262 no
C24 C25 H25B 109.284 no
C26 C25 H25A 109.275 no
C26 C25 H25B 109.295 no
H25A C25 H25B 107.932 no
C25 C26 H26A 109.424 no
C25 C26 H26B 109.436 no
C27 C26 H26A 109.434 no
C27 C26 H26B 109.447 no
H26A C26 H26B 108.021 no
C26 C27 H27A 109.409 no
C26 C27 H27B 109.419 no
C28 C27 H27A 109.408 no
C28 C27 H27B 109.411 no
H27A C27 H27B 108.028 no
C23 C28 H28A 109.108 no
C23 C28 H28B 109.105 no
C27 C28 H28A 109.103 no
C27 C28 H28B 109.105 no
H28A C28 H28B 107.838 no
C31 C32 H32 119.827 no
C33 C32 H32 119.811 no
C32 C33 H33 119.658 no
C34 C33 H33 119.650 no
C34 C35 H35 120.142 no
C36 C35 H35 120.171 no
C31 C36 H36 119.369 no
C35 C36 H36 119.383 no
C38 C39 H39 119.890 no
C40 C39 H39 119.901 no
C39 C40 H40 120.117 no
C41 C40 H40 120.126 no
C40 C41 H41 119.860 no
C42 C41 H41 119.849 no
C41 C42 H42 119.897 no
C43 C42 H42 119.907 no
C38 C43 H43 119.926 no
C42 C43 H43 119.920 no
N2 C44 H44A 108.842 no
N2 C44 H44B 108.853 no
C45 C44 H44A 108.836 no
C45 C44 H44B 108.836 no
H44A C44 H44B 107.694 no
C44 C45 H45 108.284 no
C46 C45 H45 108.285 no
C50 C45 H45 108.280 no
C45 C46 H46A 109.236 no
C45 C46 H46B 109.237 no
C47 C46 H46A 109.236 no
C47 C46 H46B 109.236 no
H46A C46 H46B 107.922 no
C46 C47 H47A 109.386 no
C46 C47 H47B 109.389 no
C48 C47 H47A 109.390 no
C48 C47 H47B 109.389 no
H47A C47 H47B 108.002 no
C47 C48 H48A 109.346 no
C47 C48 H48B 109.340 no
C49 C48 H48A 109.345 no
C49 C48 H48B 109.339 no
H48A C48 H48B 107.994 no
C48 C49 H49A 109.545 no
C48 C49 H49B 109.556 no
C50 C49 H49A 109.555 no
C50 C49 H49B 109.549 no
H49A C49 H49B 108.104 no
C45 C50 H50A 109.122 no
C45 C50 H50B 109.141 no
C49 C50 H50A 109.129 no
C49 C50 H50B 109.132 no
H50A C50 H50B 107.861 no
Cl1 C51 H51 117.199 no
Cl2 C51 H51 117.198 no
Cl3 C51 H51 117.202 no
C52 C51 H51 158.764 no
Cl1 C52 H52 112.631 no
Cl2 C52 H52 112.623 no
Cl4 C52 H52 112.641 no
C51 C52 H52 155.419 no

loop_
_geom_bond_atom_site_label_1
_geom_bond_atom_site_label_2
_geom_bond_distance
_geom_bond_publ_flag
Cl1 Cl4 2.49(2) yes
Cl1 C51 1.71(4) yes
Cl1 C52 1.63(4) yes
Cl2 Cl3 2.442(17) yes
Cl2 C51 1.65(3) yes
Cl2 C52 1.61(5) yes
Cl3 Cl4 1.77(3) yes
Cl3 C51 1.72(3) yes
Cl4 C52 1.75(4) yes
O1 C15 1.223(4) yes
O2 C37 1.227(4) yes
N1 C12 1.430(3) yes
N1 C15 1.381(4) yes
N1 C22 1.477(4) yes
N2 C34 1.429(3) yes
N2 C37 1.377(4) yes
N2 C44 1.476(4) yes
C1 C2 1.396(4) yes
C1 C6 1.419(4) yes
C1 C7 1.429(4) yes
C2 C3 1.383(4) yes
C3 C4 1.381(4) yes
C4 C5 1.388(4) yes
C5 C6 1.395(4) yes
C6 C29 1.428(4) yes
C7 C8 1.201(4) yes
C8 C9 1.437(4) yes
C9 C10 1.398(4) yes
C9 C14 1.399(4) yes
C10 C11 1.378(4) yes
C11 C12 1.386(4) yes
C12 C13 1.390(4) yes
C13 C14 1.394(4) yes
C15 C16 1.503(4) yes
C16 C17 1.391(4) yes
C16 C21 1.388(4) yes
C17 C18 1.390(4) yes
C18 C19 1.390(4) yes
C19 C20 1.381(5) yes
C20 C21 1.383(4) yes
C22 C23 1.524(4) yes
C23 C24 1.521(4) yes
C23 C28 1.529(4) yes
C24 C25 1.529(5) yes
C25 C26 1.516(5) yes
C26 C27 1.522(5) yes
C27 C28 1.522(5) yes
C29 C30 1.201(4) yes
C30 C31 1.434(4) yes
C31 C32 1.399(4) yes
C31 C36 1.393(4) yes
C32 C33 1.386(4) yes
C33 C34 1.384(4) yes
C34 C35 1.396(4) yes
C35 C36 1.386(4) yes
C37 C38 1.497(4) yes
C38 C39 1.391(4) yes
C38 C43 1.389(4) yes
C39 C40 1.384(4) yes
C40 C41 1.387(4) yes
C41 C42 1.373(5) yes
C42 C43 1.384(5) yes
C44 C45 1.525(4) yes
C45 C46 1.513(5) yes
C45 C50 1.531(4) yes
C46 C47 1.520(5) yes
C47 C48 1.528(5) yes
C48 C49 1.511(6) yes
C49 C50 1.526(5) yes
C51 C52 1.82(4) yes
C2 H2 0.950 no
C3 H3 0.950 no
C4 H4 0.950 no
C5 H5 0.950 no
C10 H10 0.950 no
C11 H11 0.950 no
C13 H13 0.950 no
C14 H14 0.950 no
C17 H17 0.950 no
C18 H18 0.950 no
C19 H19 0.950 no
C20 H20 0.950 no
C21 H21 0.950 no
C22 H22A 0.990 no
C22 H22B 0.990 no
C23 H23 1.000 no
C24 H24A 0.990 no
C24 H24B 0.990 no
C25 H25A 0.990 no
C25 H25B 0.990 no
C26 H26A 0.990 no
C26 H26B 0.990 no
C27 H27A 0.990 no
C27 H27B 0.990 no
C28 H28A 0.990 no
C28 H28B 0.990 no
C32 H32 0.950 no
C33 H33 0.950 no
C35 H35 0.950 no
C36 H36 0.950 no
C39 H39 0.950 no
C40 H40 0.950 no
C41 H41 0.950 no
C42 H42 0.950 no
C43 H43 0.950 no
C44 H44A 0.990 no
C44 H44B 0.990 no
C45 H45 1.000 no
C46 H46A 0.990 no
C46 H46B 0.990 no
C47 H47A 0.990 no
C47 H47B 0.990 no
C48 H48A 0.990 no
C48 H48B 0.990 no
C49 H49A 0.990 no
C49 H49B 0.990 no
C50 H50A 0.990 no
C50 H50B 0.990 no
C51 H51 1.000 no
C52 H52 1.000 no

loop_
_geom_contact_atom_site_label_1
_geom_contact_atom_site_label_2
_geom_contact_distance
_geom_contact_publ_flag
_geom_contact_site_symmetry_2
O1 C12 3.574(3) no .
O1 C17 3.550(4) no .
O1 C21 2.844(4) no .
O1 C22 2.722(4) no .
O1 C23 3.592(4) no .
O1 C24 3.350(4) no .
O2 C34 3.570(3) no .
O2 C39 3.550(4) no .
O2 C43 2.819(4) no .
O2 C44 2.724(4) no .
O2 C45 3.592(4) no .
O2 C46 3.342(4) no .
N1 C17 3.032(4) no .
N1 C24 3.067(4) no .
N2 C39 3.028(4) no .
N2 C46 3.000(4) no .
C1 C4 2.792(4) no .
C1 C30 3.500(4) no .
C2 C5 2.773(4) no .
C2 C8 3.573(4) no .
C3 C6 2.796(4) no .
C6 C8 3.530(4) no .
C7 C10 3.555(4) no .
C7 C14 3.550(4) no .
C7 C29 2.815(4) no .
C7 C30 3.483(4) no .
C8 C29 3.526(4) no .
C9 C12 2.797(4) no .
C10 C13 2.777(4) no .
C11 C14 2.771(4) no .
C11 C15 3.028(4) no .
C11 C16 3.054(4) no .
C11 C17 3.180(4) no .
C11 C41 3.502(4) no .
C12 C16 2.953(4) no .
C12 C17 3.031(4) no .
C12 C23 3.081(4) no .
C13 C22 2.998(4) no .
C15 C23 3.440(4) no .
C15 C24 3.484(5) no .
C16 C19 2.775(4) no .
C17 C20 2.775(4) no .
C18 C21 2.771(4) no .
C19 C33 3.596(4) no .
C21 C43 3.537(4) no .
C23 C26 2.959(5) no .
C24 C27 2.942(5) no .
C25 C28 2.917(5) no .
C29 C32 3.541(4) no .
C29 C36 3.553(4) no .
C31 C34 2.800(4) no .
C32 C35 2.779(4) no .
C33 C36 2.763(4) no .
C33 C37 3.026(4) no .
C33 C38 3.060(4) no .
C33 C39 3.190(4) no .
C33 C44 3.598(4) no .
C34 C38 2.946(4) no .
C34 C39 3.029(4) no .
C34 C45 3.081(4) no .
C35 C44 3.009(4) no .
C37 C45 3.440(4) no .
C37 C46 3.427(5) no .
C38 C41 2.772(4) no .
C39 C42 2.766(4) no .
C40 C43 2.768(4) no .
C45 C48 2.950(5) no .
C46 C49 2.939(5) no .
C47 C50 2.917(5) no .
Cl1 C8 3.552(11) no 3_665
O1 C4 3.337(4) no 2_654
O1 C4 3.582(4) no 4_554
O2 C3 3.466(4) no 4_555
O2 C20 3.297(4) no 3_665
O2 C21 3.204(4) no 3_665
O2 C43 3.595(4) no 3_665
C2 C37 3.433(4) no 4_554
C2 C39 3.576(4) no 4_554
C3 O2 3.466(4) no 4_554
C3 C21 3.556(4) no 2_644
C4 O1 3.337(4) no 2_644
C4 O1 3.582(4) no 4_555
C5 C15 3.470(4) no 4_555
C7 C35 3.539(4) no 4_554
C8 Cl1 3.552(11) no 3_665
C8 C35 3.485(5) no 4_554
C13 C29 3.524(4) no 4_554
C13 C30 3.496(4) no 4_554
C14 C36 3.348(5) no 4_554
C15 C5 3.470(4) no 4_554
C20 O2 3.297(4) no 3_665
C21 O2 3.204(4) no 3_665
C21 C3 3.556(4) no 2_654
C28 C50 3.526(5) no 1_454
C29 C13 3.524(4) no 4_555
C30 C13 3.496(4) no 4_555
C35 C7 3.539(4) no 4_555
C35 C8 3.485(5) no 4_555
C36 C14 3.348(5) no 4_555
C37 C2 3.433(4) no 4_555
C39 C2 3.576(4) no 4_555
C41 C47 3.562(5) no 1_455
C43 O2 3.595(4) no 3_665
C47 C41 3.562(5) no 1_655
C50 C28 3.526(5) no 1_656
Cl3 H52 3.3118 no .
Cl4 H51 3.5053 no .
O1 H21 2.6087 no .
O1 H22A 3.5253 no .
O1 H22B 2.3115 no .
O1 H24A 3.0199 no .
O1 H24B 3.0222 no .
O2 H43 2.5820 no .
O2 H44A 3.5285 no .
O2 H44B 2.3135 no .
O2 H46A 2.9115 no .
O2 H46B 3.1070 no .
N1 H11 2.6184 no .
N1 H13 2.6085 no .
N1 H17 2.7993 no .
N1 H23 2.6651 no .
N1 H24A 3.3603 no .
N1 H24B 2.7570 no .
N2 H33 2.6221 no .
N2 H35 2.6120 no .
N2 H39 2.7939 no .
N2 H45 2.7317 no .
N2 H46A 3.2392 no .
N2 H46B 2.6828 no .
C1 H3 3.2702 no .
C1 H5 3.2817 no .
C2 H4 3.2538 no .
C3 H5 3.2528 no .
C4 H2 3.2515 no .
C5 H3 3.2559 no .
C6 H2 3.2874 no .
C6 H4 3.2763 no .
C7 H2 2.6364 no .
C7 H10 3.5269 no .
C7 H14 3.5202 no .
C8 H2 3.5545 no .
C8 H10 2.6428 no .
C8 H14 2.6301 no .
C9 H11 3.2661 no .
C9 H13 3.2807 no .
C10 H14 3.2659 no .
C10 H32 3.1068 no .
C11 H13 3.2581 no .
C11 H17 3.0937 no .
C11 H23 3.3698 no .
C11 H24B 3.4416 no .
C11 H41 3.5394 no .
C12 H10 3.2566 no .
C12 H14 3.2668 no .
C12 H17 2.6421 no .
C12 H22A 2.6840 no .
C12 H22B 3.2979 no .
C12 H23 2.7376 no .
C12 H24B 3.3450 no .
C13 H11 3.2560 no .
C13 H17 3.0754 no .
C13 H22A 2.7106 no .
C13 H23 3.1314 no .
C14 H10 3.2659 no .
C15 H11 2.8211 no .
C15 H17 2.7214 no .
C15 H21 2.5991 no .
C15 H22A 3.1445 no .
C15 H22B 2.4793 no .
C15 H24A 3.4978 no .
C15 H24B 2.9935 no .
C16 H11 2.7779 no .
C16 H18 3.2678 no .
C16 H20 3.2619 no .
C17 H11 3.2387 no .
C17 H19 3.2602 no .
C17 H21 3.2580 no .
C18 H20 3.2608 no .
C18 H32 3.4395 no .
C18 H33 3.3528 no .
C19 H17 3.2611 no .
C19 H21 3.2479 no .
C19 H33 2.8285 no .
C19 H46B 3.2220 no .
C20 H18 3.2601 no .
C20 H33 2.9433 no .
C20 H43 3.4794 no .
C20 H46B 3.0925 no .
C21 H11 3.3508 no .
C21 H17 3.2590 no .
C21 H19 3.2488 no .
C21 H33 3.5220 no .
C21 H43 3.1660 no .
C22 H13 2.7895 no .
C22 H24A 2.7197 no .
C22 H24B 2.7455 no .
C22 H28A 2.6731 no .
C22 H28B 2.6718 no .
C23 H13 3.5829 no .
C23 H25A 2.7451 no .
C23 H25B 3.3646 no .
C23 H26A 3.3230 no .
C23 H27A 2.7787 no .
C23 H27B 3.3812 no .
C24 H22A 3.3757 no .
C24 H22B 2.7151 no .
C24 H26A 2.7561 no .
C24 H26B 3.3688 no .
C24 H27A 3.3125 no .
C24 H28A 2.7314 no .
C24 H28B 3.3496 no .
C24 H42 3.3848 no .
C25 H23 2.7133 no .
C25 H27A 2.7480 no .
C25 H27B 3.3526 no .
C25 H28A 3.2787 no .
C26 H23 3.2761 no .
C26 H24A 2.7513 no .
C26 H24B 3.3662 no .
C26 H28A 2.7471 no .
C26 H28B 3.3573 no .
C27 H23 2.7390 no .
C27 H24A 3.2924 no .
C27 H25A 2.7377 no .
C27 H25B 3.3534 no .
C28 H22A 2.6164 no .
C28 H22B 2.7225 no .
C28 H24A 2.7312 no .
C28 H24B 3.3533 no .
C28 H25A 3.2714 no .
C28 H26A 2.7538 no .
C28 H26B 3.3593 no .
C29 H5 2.6522 no .
C29 H32 3.5089 no .
C29 H36 3.5278 no .
C30 H32 2.6269 no .
C30 H36 2.6364 no .
C31 H33 3.2712 no .
C31 H35 3.2762 no .
C32 H10 3.0816 no .
C32 H36 3.2569 no .
C33 H35 3.2599 no .
C33 H39 3.0876 no .
C33 H45 3.4484 no .
C33 H46B 3.1939 no .
C34 H32 3.2613 no .
C34 H36 3.2610 no .
C34 H39 2.6313 no .
C34 H44A 2.6866 no .
C34 H44B 3.2957 no .
C34 H45 2.8019 no .
C34 H46B 3.1564 no .
C35 H33 3.2583 no .
C35 H39 3.0544 no .
C35 H44A 2.7257 no .
C35 H45 3.1656 no .
C36 H32 3.2588 no .
C37 H33 2.8252 no .
C37 H39 2.7213 no .
C37 H43 2.5963 no .
C37 H44A 3.1410 no .
C37 H44B 2.4756 no .
C37 H46A 3.3485 no .
C37 H46B 2.9788 no .
C38 H33 2.7959 no .
C38 H40 3.2634 no .
C38 H42 3.2598 no .
C39 H33 3.2594 no .
C39 H41 3.2536 no .
C39 H43 3.2588 no .
C40 H10 3.2811 no .
C40 H11 3.3288 no .
C40 H42 3.2503 no .
C41 H11 2.7776 no .
C41 H24B 3.4105 no .
C41 H39 3.2543 no .
C41 H43 3.2452 no .
C42 H11 2.8089 no .
C42 H21 3.5429 no .
C42 H24B 3.1472 no .
C42 H40 3.2498 no .
C43 H11 3.3669 no .
C43 H21 3.2111 no .
C43 H33 3.3908 no .
C43 H39 3.2583 no .
C43 H41 3.2464 no .
C44 H35 2.8112 no .
C44 H46A 2.6982 no .
C44 H46B 2.7362 no .
C44 H50A 2.6656 no .
C44 H50B 2.6717 no .
C45 H47A 2.7498 no .
C45 H47B 3.3587 no .
C45 H48A 3.3085 no .
C45 H49A 3.3855 no .
C45 H49B 2.7767 no .
C46 H19 3.5439 no .
C46 H20 3.3208 no .
C46 H44A 3.3665 no .
C46 H44B 2.7556 no .
C46 H48A 2.7513 no .
C46 H48B 3.3627 no .
C46 H49B 3.3020 no .
C46 H50A 2.7248 no .
C46 H50B 3.3431 no .
C47 H19 3.4626 no .
C47 H45 2.7201 no .
C47 H49A 3.3612 no .
C47 H49B 2.7497 no .
C47 H50A 3.2727 no .
C48 H45 3.2775 no .
C48 H46A 2.7464 no .
C48 H46B 3.3636 no .
C48 H50A 2.7269 no .
C48 H50B 3.3437 no .
C49 H45 2.7460 no .
C49 H46A 3.2930 no .
C49 H47A 2.7491 no .
C49 H47B 3.3569 no .
C50 H44A 2.6655 no .
C50 H44B 2.6564 no .
C50 H46A 2.7239 no .
C50 H46B 3.3473 no .
C50 H47A 3.2815 no .
C50 H48A 2.7304 no .
C50 H48B 3.3478 no .
H2 H3 2.3258 no .
H3 H4 2.3290 no .
H4 H5 2.3315 no .
H10 H11 2.3192 no .
H10 H32 2.7598 no .
H10 H40 3.2838 no .
H11 H17 3.4140 no .
H11 H24B 3.0375 no .
H11 H41 2.9687 no .
H11 H42 3.0275 no .
H13 H14 2.3419 no .
H13 H17 3.3767 no .
H13 H22A 2.2151 no .
H13 H23 3.2466 no .
H17 H18 2.3422 no .
H18 H19 2.3400 no .
H18 H32 3.4007 no .
H19 H20 2.3293 no .
H19 H33 2.9772 no .
H19 H46B 2.7893 no .
H19 H47A 3.0870 no .
H19 H47B 3.2613 no .
H20 H21 2.3303 no .
H20 H33 3.1741 no .
H20 H43 3.2748 no .
H20 H46A 3.3871 no .
H20 H46B 2.5420 no .
H20 H47B 3.3756 no .
H21 H42 3.3137 no .
H21 H43 2.6926 no .
H22A H23 2.3866 no .
H22A H24A 3.5957 no .
H22A H28A 2.8584 no .
H22A H28B 2.4108 no .
H22B H23 2.8640 no .
H22B H24A 2.5230 no .
H22B H24B 3.0135 no .
H22B H28A 2.5255 no .
H22B H28B 3.0167 no .
H23 H24A 2.8655 no .
H23 H24B 2.3475 no .
H23 H25A 2.5662 no .
H23 H27A 2.6107 no .
H23 H28A 2.8693 no .
H23 H28B 2.3528 no .
H24A H25A 2.8733 no .
H24A H25B 2.3574 no .
H24A H26A 2.6201 no .
H24A H28A 2.5935 no .
H24B H25A 2.3563 no .
H24B H25B 2.3845 no .
H24B H41 3.0117 no .
H24B H42 2.4871 no .
H25A H26A 2.8629 no .
H25A H26B 2.3391 no .
H25A H27A 2.6136 no .
H25A H41 3.1121 no .
H25B H26A 2.3406 no .
H25B H26B 2.3784 no .
H25B H42 3.5604 no .
H26A H27A 2.8680 no .
H26A H27B 2.3417 no .
H26A H28A 2.6238 no .
H26B H27A 2.3416 no .
H26B H27B 2.3929 no .
H27A H28A 2.8652 no .
H27A H28B 2.3416 no .
H27B H28A 2.3384 no .
H27B H28B 2.3831 no .
H32 H33 2.3285 no .
H33 H39 3.4187 no .
H33 H46B 2.7933 no .
H35 H36 2.3296 no .
H35 H39 3.3573 no .
H35 H44A 2.2415 no .
H35 H45 3.2607 no .
H39 H40 2.3341 no .
H40 H41 2.3368 no .
H41 H42 2.3191 no .
H42 H43 2.3311 no .
H44A H45 2.3476 no .
H44A H50A 2.9328 no .
H44A H50B 2.4636 no .
H44B H45 2.8658 no .
H44B H46A 2.5570 no .
H44B H46B 3.0850 no .
H44B H50A 2.4473 no .
H44B H50B 2.9282 no .
H45 H46A 2.8604 no .
H45 H46B 2.3398 no .
H45 H47A 2.5830 no .
H45 H49B 2.6131 no .
H45 H50A 2.8732 no .
H45 H50B 2.3571 no .
H46A H47A 2.8654 no .
H46A H47B 2.3430 no .
H46A H48A 2.6151 no .
H46A H50A 2.5846 no .
H46B H47A 2.3445 no .
H46B H47B 2.3790 no .
H47A H48A 2.8721 no .
H47A H48B 2.3510 no .
H47A H49B 2.6209 no .
H47B H48A 2.3505 no .
H47B H48B 2.3901 no .
H48A H49A 2.3342 no .
H48A H49B 2.8605 no .
H48A H50A 2.5917 no .
H48B H49A 2.3800 no .
H48B H49B 2.3363 no .
H49A H50A 2.3477 no .
H49A H50B 2.3858 no .
H49B H50A 2.8703 no .
H49B H50B 2.3517 no .
Cl1 H10 3.5648 no 3_665
Cl1 H13 3.2138 no 2_654
Cl1 H28B 3.4291 no 2_654
Cl2 H32 3.5210 no 3_765
Cl2 H35 3.1954 no 2_755
Cl2 H44A 3.5635 no 2_755
Cl2 H50B 3.4493 no 2_755
Cl3 H18 3.5540 no 3_765
Cl3 H19 3.2480 no 3_765
Cl3 H40 3.2976 no 3_665
Cl3 H41 3.5591 no 3_665
Cl3 H47A 3.5307 no 3_765
Cl4 H18 3.2864 no 3_765
Cl4 H41 3.2266 no 3_665
O1 H4 2.6142 no 2_654
O1 H4 3.4598 no 4_554
O1 H5 3.5954 no 4_554
O1 H26A 3.3260 no 3_564
O1 H27B 3.5787 no 3_564
O2 H3 3.3750 no 4_555
O2 H20 2.7262 no 3_665
O2 H21 2.5289 no 3_665
O2 H43 2.6534 no 3_665
C1 H13 3.4685 no 4_555
C1 H22A 3.0970 no 4_555
C1 H35 3.4007 no 4_554
C1 H39 3.3166 no 4_554
C1 H44A 3.4076 no 4_554
C2 H22A 3.3161 no 4_555
C2 H22B 3.5372 no 4_555
C2 H39 3.2386 no 4_554
C2 H49A 3.0033 no 4_454
C2 H49B 3.5632 no 4_454
C3 H21 3.3423 no 2_644
C3 H22B 3.3292 no 4_555
C3 H26A 3.3926 no 2_544
C3 H26B 3.2434 no 2_544
C3 H44B 3.4712 no 4_554
C3 H49A 3.5694 no 4_454
C4 H4 3.4291 no 3_655
C4 H21 3.3765 no 2_644
C4 H22B 3.3562 no 4_555
C4 H26B 3.4733 no 2_544
C4 H44B 3.3113 no 4_554
C5 H17 3.3308 no 4_555
C5 H22B 3.5873 no 4_555
C5 H27B 3.1574 no 4_655
C5 H44A 3.3394 no 4_554
C5 H44B 3.4184 no 4_554
C6 H13 3.3363 no 4_555
C6 H17 3.3655 no 4_555
C6 H22A 3.3340 no 4_555
C6 H35 3.5357 no 4_554
C6 H44A 3.0926 no 4_554
C7 H13 3.3962 no 4_555
C7 H35 3.0705 no 4_554
C7 H39 2.8517 no 4_554
C8 H35 3.1861 no 4_554
C8 H39 2.9522 no 4_554
C9 H36 3.4160 no 4_554
C14 H36 3.3221 no 4_554
C14 H39 3.3838 no 4_554
C15 H4 3.2853 no 2_654
C15 H5 3.3122 no 4_554
C16 H4 3.3490 no 2_654
C16 H5 3.3205 no 4_554
C16 H26B 3.4995 no 1_655
C17 H5 3.0953 no 4_554
C17 H26B 3.2660 no 1_655
C17 H36 3.2200 no 4_554
C18 H25A 3.2125 no 1_655
C18 H26B 3.0852 no 1_655
C18 H27A 3.4802 no 1_655
C18 H36 3.2791 no 4_554
C19 H25A 2.9936 no 1_655
C19 H25B 3.5576 no 1_655
C19 H26B 3.1837 no 1_655
C20 H3 2.9517 no 2_654
C20 H26B 3.4086 no 1_655
C21 H3 3.0189 no 2_654
C21 H4 3.2313 no 2_654
C21 H26B 3.5492 no 1_655
C22 H26A 3.5387 no 3_564
C24 H28A 3.5745 no 3_564
C25 H3 3.5251 no 2_554
C25 H19 3.4829 no 1_455
C25 H48A 3.5540 no 3_665
C26 H3 3.1685 no 2_554
C26 H5 3.4082 no 4_454
C26 H22B 3.5551 no 3_564
C27 H5 3.1241 no 4_454
C27 H50B 3.2509 no 1_454
C28 H24A 3.5730 no 3_564
C28 H49A 3.3545 no 1_454
C28 H50A 3.3955 no 1_454
C28 H50B 2.9125 no 1_454
C29 H13 3.0621 no 4_555
C29 H17 2.8476 no 4_555
C29 H35 3.4042 no 4_554
C29 H44A 3.4808 no 4_554
C30 H13 3.2132 no 4_555
C30 H17 2.9424 no 4_555
C31 H14 3.4672 no 4_555
C36 H14 3.3452 no 4_555
C36 H17 3.3813 no 4_555
C37 H2 3.3741 no 4_555
C38 H2 3.2670 no 4_555
C38 H48B 3.5911 no 1_455
C39 H2 2.9796 no 4_555
C39 H14 3.2414 no 4_555
C39 H48B 3.3745 no 1_455
C40 H14 3.3023 no 4_555
C40 H47A 3.1598 no 1_455
C40 H48B 3.1544 no 1_455
C41 H47A 2.9854 no 1_455
C41 H47B 3.4596 no 1_455
C41 H48B 3.1815 no 1_455
C42 H46A 2.9529 no 3_665
C42 H48A 3.3386 no 3_665
C42 H48B 3.3944 no 1_455
C43 H46A 2.9166 no 3_665
C43 H48B 3.5854 no 1_455
C46 H42 3.3798 no 3_665
C46 H43 3.2813 no 3_665
C47 H41 3.3901 no 1_655
C48 H2 3.2867 no 4_655
C48 H25B 3.4154 no 3_665
C48 H42 3.4946 no 3_665
C48 H47B 3.4696 no 3_765
C49 H2 2.9103 no 4_655
C49 H28A 3.5193 no 1_656
C49 H28B 3.3510 no 1_656
C50 H27B 3.3349 no 1_656
C50 H28A 3.2509 no 1_656
C50 H28B 3.0316 no 1_656
H2 C37 3.3741 no 4_554
H2 C38 3.2670 no 4_554
H2 C39 2.9796 no 4_554
H2 C48 3.2867 no 4_454
H2 C49 2.9103 no 4_454
H2 H39 2.7912 no 4_554
H2 H48B 2.7457 no 4_454
H2 H49A 2.4076 no 4_454
H2 H49B 2.7625 no 4_454
H3 O2 3.3750 no 4_554
H3 C20 2.9517 no 2_644
H3 C21 3.0189 no 2_644
H3 C25 3.5251 no 2_544
H3 C26 3.1685 no 2_544
H3 H20 2.9171 no 2_644
H3 H21 3.0182 no 2_644
H3 H25B 2.9583 no 2_544
H3 H26A 3.0373 no 2_544
H3 H26B 2.6198 no 2_544
H3 H49A 3.4749 no 4_454
H4 O1 2.6142 no 2_644
H4 O1 3.4598 no 4_555
H4 C4 3.4291 no 3_655
H4 C15 3.2853 no 2_644
H4 C16 3.3490 no 2_644
H4 C21 3.2313 no 2_644
H4 H4 2.7393 no 3_655
H4 H5 3.2916 no 3_655
H4 H21 3.0823 no 2_644
H4 H26A 3.5874 no 2_544
H4 H26B 3.0787 no 2_544
H5 O1 3.5954 no 4_555
H5 C15 3.3122 no 4_555
H5 C16 3.3205 no 4_555
H5 C17 3.0953 no 4_555
H5 C26 3.4082 no 4_655
H5 C27 3.1241 no 4_655
H5 H4 3.2916 no 3_655
H5 H17 2.8603 no 4_555
H5 H26B 2.8674 no 4_655
H5 H27A 3.1269 no 4_655
H5 H27B 2.5080 no 4_655
H10 Cl1 3.5648 no 3_665
H10 H14 3.5386 no 4_555
H13 Cl1 3.2138 no 2_644
H13 C1 3.4685 no 4_554
H13 C6 3.3363 no 4_554
H13 C7 3.3962 no 4_554
H13 C29 3.0621 no 4_554
H13 C30 3.2132 no 4_554
H14 C31 3.4672 no 4_554
H14 C36 3.3452 no 4_554
H14 C39 3.2414 no 4_554
H14 C40 3.3023 no 4_554
H14 H10 3.5386 no 4_554
H14 H36 3.5811 no 4_554
H14 H39 2.6468 no 4_554
H14 H40 2.7798 no 4_554
H17 C5 3.3308 no 4_554
H17 C6 3.3655 no 4_554
H17 C29 2.8476 no 4_554
H17 C30 2.9424 no 4_554
H17 C36 3.3813 no 4_554
H17 H5 2.8603 no 4_554
H17 H36 2.6401 no 4_554
H18 Cl3 3.5540 no 3_765
H18 Cl4 3.2864 no 3_765
H18 H25A 3.1223 no 1_655
H18 H26B 3.4424 no 1_655
H18 H27A 3.1984 no 1_655
H18 H36 2.7731 no 4_554
H19 Cl3 3.2480 no 3_765
H19 C25 3.4829 no 1_655
H19 H25A 2.7593 no 1_655
H19 H25B 3.3925 no 1_655
H20 O2 2.7262 no 3_665
H20 H3 2.9171 no 2_654
H20 H43 3.3807 no 3_665
H21 O2 2.5289 no 3_665
H21 C3 3.3423 no 2_654
H21 C4 3.3765 no 2_654
H21 H3 3.0182 no 2_654
H21 H4 3.0823 no 2_654
H21 H44B 2.9583 no 3_665
H21 H46A 3.5867 no 3_665
H22A C1 3.0970 no 4_554
H22A C2 3.3161 no 4_554
H22A C6 3.3340 no 4_554
H22A H49A 3.5000 no 1_454
H22B C2 3.5372 no 4_554
H22B C3 3.3292 no 4_554
H22B C4 3.3562 no 4_554
H22B C5 3.5873 no 4_554
H22B C26 3.5551 no 3_564
H22B H26A 2.5845 no 3_564
H23 H51 3.5794 no 2_644
H24A C28 3.5730 no 3_564
H24A H26A 3.1453 no 3_564
H24A H28A 2.6334 no 3_564
H24A H50A 3.1109 no 3_665
H24B H48A 3.5029 no 3_665
H24B H50A 3.5506 no 3_665
H25A C18 3.2125 no 1_455
H25A C19 2.9936 no 1_455
H25A H18 3.1223 no 1_455
H25A H19 2.7593 no 1_455
H25B C19 3.5576 no 1_455
H25B C48 3.4154 no 3_665
H25B H3 2.9583 no 2_554
H25B H19 3.3925 no 1_455
H25B H48A 2.6798 no 3_665
H25B H48B 3.5377 no 3_665
H25B H49A 3.1266 no 3_665
H26A O1 3.3260 no 3_564
H26A C3 3.3926 no 2_554
H26A C22 3.5387 no 3_564
H26A H3 3.0373 no 2_554
H26A H4 3.5874 no 2_554
H26A H22B 2.5845 no 3_564
H26A H24A 3.1453 no 3_564
H26A H28A 3.1254 no 3_564
H26B C3 3.2434 no 2_554
H26B C4 3.4733 no 2_554
H26B C16 3.4995 no 1_455
H26B C17 3.2660 no 1_455
H26B C18 3.0852 no 1_455
H26B C19 3.1837 no 1_455
H26B C20 3.4086 no 1_455
H26B C21 3.5492 no 1_455
H26B H3 2.6198 no 2_554
H26B H4 3.0787 no 2_554
H26B H5 2.8674 no 4_454
H26B H18 3.4424 no 1_455
H27A C18 3.4802 no 1_455
H27A H5 3.1269 no 4_454
H27A H18 3.1984 no 1_455
H27A H50B 3.5910 no 1_454
H27A H51 3.2822 no 2_644
H27B O1 3.5787 no 3_564
H27B C5 3.1574 no 4_454
H27B C50 3.3349 no 1_454
H27B H5 2.5080 no 4_454
H27B H44A 3.4701 no 1_454
H27B H50A 2.9984 no 1_454
H27B H50B 2.7445 no 1_454
H28A C24 3.5745 no 3_564
H28A C49 3.5193 no 1_454
H28A C50 3.2509 no 1_454
H28A H24A 2.6334 no 3_564
H28A H26A 3.1254 no 3_564
H28A H49A 2.8678 no 1_454
H28A H50A 2.9285 no 1_454
H28A H50B 2.9067 no 1_454
H28B Cl1 3.4291 no 2_644
H28B C49 3.3510 no 1_454
H28B C50 3.0316 no 1_454
H28B H49A 2.9050 no 1_454
H28B H49B 3.5588 no 1_454
H28B H50A 3.1799 no 1_454
H28B H50B 2.2953 no 1_454
H28B H51 3.4315 no 2_644
H32 Cl2 3.5210 no 3_765
H32 H36 3.4708 no 4_554
H35 Cl2 3.1954 no 2_745
H35 C1 3.4007 no 4_555
H35 C6 3.5357 no 4_555
H35 C7 3.0705 no 4_555
H35 C8 3.1861 no 4_555
H35 C29 3.4042 no 4_555
H36 C9 3.4160 no 4_555
H36 C14 3.3221 no 4_555
H36 C17 3.2200 no 4_555
H36 C18 3.2791 no 4_555
H36 H14 3.5811 no 4_555
H36 H17 2.6401 no 4_555
H36 H18 2.7731 no 4_555
H36 H32 3.4708 no 4_555
H39 C1 3.3166 no 4_555
H39 C2 3.2386 no 4_555
H39 C7 2.8517 no 4_555
H39 C8 2.9522 no 4_555
H39 C14 3.3838 no 4_555
H39 H2 2.7912 no 4_555
H39 H14 2.6468 no 4_555
H40 Cl3 3.2976 no 3_665
H40 H14 2.7798 no 4_555
H40 H47A 3.0281 no 1_455
H40 H48B 3.5180 no 1_455
H40 H49B 3.3854 no 1_455
H41 Cl3 3.5591 no 3_665
H41 Cl4 3.2266 no 3_665
H41 C47 3.3901 no 1_455
H41 H47A 2.7322 no 1_455
H41 H47B 3.2141 no 1_455
H41 H48B 3.5781 no 1_455
H42 C46 3.3798 no 3_665
H42 C48 3.4946 no 3_665
H42 H46A 2.4913 no 3_665
H42 H47B 3.5318 no 3_665
H42 H48A 2.6537 no 3_665
H42 H50A 3.3531 no 3_665
H43 O2 2.6534 no 3_665
H43 C46 3.2813 no 3_665
H43 H20 3.3807 no 3_665
H43 H46A 2.4125 no 3_665
H43 H46B 3.3327 no 3_665
H44A Cl2 3.5635 no 2_745
H44A C1 3.4076 no 4_555
H44A C5 3.3394 no 4_555
H44A C6 3.0926 no 4_555
H44A C29 3.4808 no 4_555
H44A H27B 3.4701 no 1_656
H44B C3 3.4712 no 4_555
H44B C4 3.3113 no 4_555
H44B C5 3.4184 no 4_555
H44B H21 2.9583 no 3_665
H45 H52 3.3165 no 2_745
H46A C42 2.9529 no 3_665
H46A C43 2.9166 no 3_665
H46A H21 3.5867 no 3_665
H46A H42 2.4913 no 3_665
H46A H43 2.4125 no 3_665
H46B H43 3.3327 no 3_665
H47A Cl3 3.5307 no 3_765
H47A C40 3.1598 no 1_655
H47A C41 2.9854 no 1_655
H47A H40 3.0281 no 1_655
H47A H41 2.7322 no 1_655
H47B C41 3.4596 no 1_655
H47B C48 3.4696 no 3_765
H47B H41 3.2141 no 1_655
H47B H42 3.5318 no 3_665
H47B H47B 3.2252 no 3_765
H47B H48A 3.0661 no 3_765
H47B H48B 3.1289 no 3_765
H48A C25 3.5540 no 3_665
H48A C42 3.3386 no 3_665
H48A H24B 3.5029 no 3_665
H48A H25B 2.6798 no 3_665
H48A H42 2.6537 no 3_665
H48A H47B 3.0661 no 3_765
H48B C38 3.5911 no 1_655
H48B C39 3.3745 no 1_655
H48B C40 3.1544 no 1_655
H48B C41 3.1815 no 1_655
H48B C42 3.3944 no 1_655
H48B C43 3.5854 no 1_655
H48B H2 2.7457 no 4_655
H48B H25B 3.5377 no 3_665
H48B H40 3.5180 no 1_655
H48B H41 3.5781 no 1_655
H48B H47B 3.1289 no 3_765
H49A C2 3.0033 no 4_655
H49A C3 3.5694 no 4_655
H49A C28 3.3545 no 1_656
H49A H2 2.4076 no 4_655
H49A H3 3.4749 no 4_655
H49A H22A 3.5000 no 1_656
H49A H25B 3.1266 no 3_665
H49A H28A 2.8678 no 1_656
H49A H28B 2.9050 no 1_656
H49B C2 3.5632 no 4_655
H49B H2 2.7625 no 4_655
H49B H28B 3.5588 no 1_656
H49B H40 3.3854 no 1_655
H49B H52 3.2645 no 2_745
H50A C28 3.3955 no 1_656
H50A H24A 3.1109 no 3_665
H50A H24B 3.5506 no 3_665
H50A H27B 2.9984 no 1_656
H50A H28A 2.9285 no 1_656
H50A H28B 3.1799 no 1_656
H50A H42 3.3531 no 3_665
H50B Cl2 3.4493 no 2_745
H50B C27 3.2509 no 1_656
H50B C28 2.9125 no 1_656
H50B H27A 3.5910 no 1_656
H50B H27B 2.7445 no 1_656
H50B H28A 2.9067 no 1_656
H50B H28B 2.2953 no 1_656
H50B H52 3.4650 no 2_745
H51 H23 3.5794 no 2_654
H51 H27A 3.2822 no 2_654
H51 H28B 3.4315 no 2_654
H52 H45 3.3165 no 2_755
H52 H49B 3.2645 no 2_755
H52 H50B 3.4650 no 2_755

loop_
_geom_torsion_atom_site_label_1
_geom_torsion_atom_site_label_2
_geom_torsion_atom_site_label_3
_geom_torsion_atom_site_label_4
_geom_torsion
_geom_torsion_publ_flag
Cl4 Cl1 C51 Cl2 -72.9(12) no
Cl4 Cl1 C51 Cl3 23.8(10) no
Cl4 Cl1 C51 C52 -47.5(5) no
C51 Cl1 Cl4 Cl3 -22.8(10) no
C51 Cl1 Cl4 C52 73.0(10) no
Cl4 Cl1 C52 Cl2 116(3) no
Cl4 Cl1 C52 Cl4 0.0(6) no
Cl4 Cl1 C52 C51 89.2(15) no
C52 Cl1 Cl4 Cl3 -96(2) no
C52 Cl1 Cl4 C52 0.0(19) no
C51 Cl1 C52 Cl2 27.1(15) no
C51 Cl1 C52 Cl4 -89.2(17) no
C51 Cl1 C52 C51 0.0(10) no
C52 Cl1 C51 Cl2 -25.4(15) no
C52 Cl1 C51 Cl3 71.3(16) no
C52 Cl1 C51 C52 0.0(12) no
Cl3 Cl2 C51 Cl1 106.0(18) no
Cl3 Cl2 C51 Cl3 0.0(5) no
Cl3 Cl2 C51 C52 80.6(12) no
C51 Cl2 Cl3 Cl4 -105.6(16) no
C51 Cl2 Cl3 C51 0.0(15) no
Cl3 Cl2 C52 Cl1 -76.4(15) no
Cl3 Cl2 C52 Cl4 27.9(13) no
Cl3 Cl2 C52 C51 -48.7(6) no
C52 Cl2 Cl3 Cl4 -25.6(13) no
C52 Cl2 Cl3 C51 79.9(13) no
C51 Cl2 C52 Cl1 -27.8(15) no
C51 Cl2 C52 Cl4 76.6(18) no
C51 Cl2 C52 C51 0.0(10) no
C52 Cl2 C51 Cl1 25.3(15) no
C52 Cl2 C51 Cl3 -80.6(16) no
C52 Cl2 C51 C52 0.0(12) no
Cl2 Cl3 Cl4 Cl1 62.4(4) no
Cl2 Cl3 Cl4 C52 21.7(6) no
Cl2 Cl3 C51 Cl1 -105.6(16) no
Cl2 Cl3 C51 Cl2 0.0(4) no
Cl2 Cl3 C51 C52 -54.5(9) no
Cl4 Cl3 C51 Cl1 -32.7(14) no
Cl4 Cl3 C51 Cl2 72.9(14) no
Cl4 Cl3 C51 C52 18.4(12) no
C51 Cl3 Cl4 Cl1 21.7(11) no
C51 Cl3 Cl4 C52 -19.0(12) no
Cl1 Cl4 C52 Cl1 0.0(5) no
Cl1 Cl4 C52 Cl2 -114(3) no
Cl1 Cl4 C52 C51 -59.4(12) no
Cl3 Cl4 C52 Cl1 77.4(15) no
Cl3 Cl4 C52 Cl2 -36.9(17) no
Cl3 Cl4 C52 C51 18.0(15) no
C12 N1 C15 O1 -161.6(3) no
C12 N1 C15 C16 21.4(4) no
C15 N1 C12 C11 41.6(4) no
C15 N1 C12 C13 -138.9(3) no
C12 N1 C22 C23 64.5(3) no
C22 N1 C12 C11 -128.7(3) no
C22 N1 C12 C13 50.8(3) no
C15 N1 C22 C23 -106.4(3) no
C22 N1 C15 O1 8.6(4) no
C22 N1 C15 C16 -168.3(2) no
C34 N2 C37 O2 -160.4(3) no
C34 N2 C37 C38 22.2(4) no
C37 N2 C34 C33 41.7(4) no
C37 N2 C34 C35 -138.5(3) no
C34 N2 C44 C45 63.6(3) no
C44 N2 C34 C33 -127.2(3) no
C44 N2 C34 C35 52.7(4) no
C37 N2 C44 C45 -105.9(3) no
C44 N2 C37 O2 8.3(4) no
C44 N2 C37 C38 -169.0(2) no
C2 C1 C6 C5 -0.8(4) no
C2 C1 C6 C29 -179.5(3) no
C6 C1 C2 C3 0.2(4) no
C7 C1 C2 C3 178.0(3) no
C7 C1 C6 C5 -178.6(3) no
C7 C1 C6 C29 2.7(4) no
C1 C2 C3 C4 0.1(5) no
C2 C3 C4 C5 0.1(5) no
C3 C4 C5 C6 -0.7(5) no
C4 C5 C6 C1 1.0(4) no
C4 C5 C6 C29 179.7(3) no
C8 C9 C10 C11 173.9(3) no
C8 C9 C14 C13 -172.9(3) no
C10 C9 C14 C13 3.2(4) no
C14 C9 C10 C11 -2.2(4) no
C9 C10 C11 C12 -1.1(4) no
C10 C11 C12 N1 -177.1(3) no
C10 C11 C12 C13 3.3(4) no
N1 C12 C13 C14 178.2(2) no
C11 C12 C13 C14 -2.3(4) no
C12 C13 C14 C9 -1.0(5) no
O1 C15 C16 C17 -139.2(3) no
O1 C15 C16 C21 36.1(4) no
N1 C15 C16 C17 37.7(4) no
N1 C15 C16 C21 -147.0(3) no
C15 C16 C17 C18 175.5(3) no
C15 C16 C21 C20 -177.0(3) no
C17 C16 C21 C20 -1.5(4) no
C21 C16 C17 C18 0.3(4) no
C16 C17 C18 C19 1.6(4) no
C17 C18 C19 C20 -2.3(5) no
C18 C19 C20 C21 1.1(5) no
C19 C20 C21 C16 0.8(5) no
N1 C22 C23 C24 64.0(3) no
N1 C22 C23 C28 -172.95(18) no
C22 C23 C24 C25 178.18(19) no
C22 C23 C28 C27 179.9(2) no
C24 C23 C28 C27 -55.3(3) no
C28 C23 C24 C25 55.3(3) no
C23 C24 C25 C26 -56.5(4) no
C24 C25 C26 C27 55.5(4) no
C25 C26 C27 C28 -54.4(4) no
C26 C27 C28 C23 55.0(4) no
C30 C31 C32 C33 172.4(3) no
C30 C31 C36 C35 -171.3(3) no
C32 C31 C36 C35 3.0(4) no
C36 C31 C32 C33 -1.9(4) no
C31 C32 C33 C34 -1.3(4) no
C32 C33 C34 N2 -176.7(3) no
C32 C33 C34 C35 3.4(4) no
N2 C34 C35 C36 177.8(3) no
C33 C34 C35 C36 -2.4(4) no
C34 C35 C36 C31 -0.9(5) no
O2 C37 C38 C39 -140.3(3) no
O2 C37 C38 C43 33.9(4) no
N2 C37 C38 C39 37.1(4) no
N2 C37 C38 C43 -148.7(3) no
C37 C38 C39 C40 174.5(3) no
C37 C38 C43 C42 -175.7(2) no
C39 C38 C43 C42 -1.3(4) no
C43 C38 C39 C40 0.4(4) no
C38 C39 C40 C41 1.1(4) no
C39 C40 C41 C42 -1.6(5) no
C40 C41 C42 C43 0.7(5) no
C41 C42 C43 C38 0.7(5) no
N2 C44 C45 C46 56.9(3) no
N2 C44 C45 C50 179.41(18) no
C44 C45 C46 C47 177.4(2) no
C44 C45 C50 C49 -179.6(3) no
C46 C45 C50 C49 -55.5(4) no
C50 C45 C46 C47 55.2(4) no
C45 C46 C47 C48 -55.8(4) no
C46 C47 C48 C49 55.5(4) no
C47 C48 C49 C50 -55.1(4) no
C48 C49 C50 C45 55.7(5) no
Cl1 C51 C52 Cl1 0.0(4) no
Cl1 C51 C52 Cl2 -149.5(16) no
Cl1 C51 C52 Cl4 94.4(18) no
Cl2 C51 C52 Cl1 149.5(16) no
Cl2 C51 C52 Cl2 0.0(5) no
Cl2 C51 C52 Cl4 -116(2) no
Cl3 C51 C52 Cl1 -112.9(15) no
Cl3 C51 C52 Cl2 97.5(15) no
Cl3 C51 C52 Cl4 -18.5(17) no
